data_7018760
loop_
_publ_author_name
'Wang, Nan'
'Lu, Jia-Sheng'
'McCormick, Theresa M.'
'Wang, Suning'

_publ_section_title
;
 Ru-Pt and Ru-Pd heterobimetallic complexes based on a new ligand with two
 distinct chelate sites.
;
_journal_issue 18
_journal_name_full 'Dalton transactions (Cambridge, England : 2003)'
_journal_page_first 5553
_journal_page_last 5561
_journal_paper_doi 10.1039/c2dt00015f
_journal_volume 41
_journal_year 2012
_chemical_formula_sum 'C31 H21 N5'
_chemical_formula_weight 463.53
_chemical_name_systematic
;
?
;
_space_group_IT_number 19
_symmetry_cell_setting orthorhombic
_symmetry_space_group_name_Hall 'P 2ac 2ab'
_symmetry_space_group_name_H-M 'P 21 21 21'
_atom_sites_solution_hydrogens geom
_atom_sites_solution_primary direct
_atom_sites_solution_secondary difmap
_audit_creation_method SHELXL-97
_cell_angle_alpha 90.00
_cell_angle_beta 90.00
_cell_angle_gamma 90.00
_cell_formula_units_Z 4
_cell_length_a 7.578(4)
_cell_length_b 10.822(5)
_cell_length_c 28.380(14)
_cell_measurement_reflns_used 3372
_cell_measurement_temperature 180(2)
_cell_measurement_theta_max 24.02
_cell_measurement_theta_min 2.37
_cell_volume 2327(2)
_computing_cell_refinement 'Bruker SAINT'
_computing_data_collection 'Bruker APEX2'
_computing_data_reduction 'Bruker SAINT'
_computing_molecular_graphics 'Bruker SHELXTL'
_computing_publication_material 'Bruker SHELXTL'
_computing_structure_refinement 'SHELXL-97 (Sheldrick, 1997)'
_computing_structure_solution 'SHELXS-97 (Sheldrick, 1990)'
_diffrn_ambient_temperature 180(2)
_diffrn_measured_fraction_theta_full 0.999
_diffrn_measured_fraction_theta_max 0.999
_diffrn_measurement_device_type 'Bruker APEX-II CCD'
_diffrn_measurement_method '\f and \w scans'
_diffrn_radiation_monochromator graphite
_diffrn_radiation_source 'fine-focus sealed tube'
_diffrn_radiation_type MoK\a
_diffrn_radiation_wavelength 0.71073
_diffrn_reflns_av_R_equivalents 0.1040
_diffrn_reflns_av_sigmaI/netI 0.0740
_diffrn_reflns_limit_h_max 9
_diffrn_reflns_limit_h_min -9
_diffrn_reflns_limit_k_max 12
_diffrn_reflns_limit_k_min -12
_diffrn_reflns_limit_l_max 33
_diffrn_reflns_limit_l_min -33
_diffrn_reflns_number 20451
_diffrn_reflns_theta_full 24.99
_diffrn_reflns_theta_max 24.99
_diffrn_reflns_theta_min 1.44
_diffrn_standards_number 0
_exptl_absorpt_coefficient_mu 0.080
_exptl_absorpt_correction_T_max 0.9960
_exptl_absorpt_correction_T_min 0.9920
_exptl_absorpt_correction_type multi-scan
_exptl_crystal_density_diffrn 1.323
_exptl_crystal_density_meas 0
_exptl_crystal_density_method 'not measured'
_exptl_crystal_F_000 968
_exptl_crystal_size_max 0.10
_exptl_crystal_size_mid 0.05
_exptl_crystal_size_min 0.05
_refine_diff_density_max 0.480
_refine_diff_density_min -0.371
_refine_diff_density_rms 0.103
_refine_ls_abs_structure_details 'Flack H D (1983), Acta Cryst. A39, 876-881'
_refine_ls_abs_structure_Flack 1(5)
_refine_ls_extinction_method none
_refine_ls_goodness_of_fit_ref 1.147
_refine_ls_hydrogen_treatment constr
_refine_ls_matrix_type full
_refine_ls_number_parameters 326
_refine_ls_number_reflns 4078
_refine_ls_number_restraints 0
_refine_ls_restrained_S_all 1.147
_refine_ls_R_factor_all 0.0991
_refine_ls_R_factor_gt 0.0858
_refine_ls_shift/su_max 0.000
_refine_ls_shift/su_mean 0.000
_refine_ls_structure_factor_coef Fsqd
_refine_ls_weighting_details 'calc w=1/[\s^2^(Fo^2^)+(0.1176P)^2^+1.3359P] where P=(Fo^2^+2Fc^2^)/3'
_refine_ls_weighting_scheme calc
_refine_ls_wR_factor_gt 0.2113
_refine_ls_wR_factor_ref 0.2200
_reflns_number_gt 3398
_reflns_number_total 4078
_reflns_threshold_expression >2sigma(I)
_cod_data_source_file c2dt00015f.txt
_cod_data_source_block louis36
_cod_depositor_comments
;
The following automatic conversions were performed:

'_symmetry_cell_setting' value 'Orthorhombic' changed to
'orthorhombic' according to
/home/saulius/struct/CIF-dictionaries/cif_core.dic dictionary named
'cif_core.dic' version 2.4.1 from 2010-06-29.

Automatic conversion script
Id: cif_fix_values 1715 2011-07-08 13:25:40Z adriana 
;
_cod_original_sg_symbol_H-M P2(1)2(1)2(1)
_cod_database_code 7018760

loop_
_symmetry_equiv_pos_as_xyz
'x, y, z'
'x+1/2, -y+1/2, -z'
'-x, y+1/2, -z+1/2'
'-x+1/2, -y, z+1/2'

loop_
_atom_site_label
_atom_site_type_symbol
_atom_site_fract_x
_atom_site_fract_y
_atom_site_fract_z
_atom_site_U_iso_or_equiv
_atom_site_adp_type
_atom_site_occupancy
_atom_site_symmetry_multiplicity
_atom_site_calc_flag
_atom_site_refinement_flags
N1 N 0.4145(5) 0.1295(3) 0.26390(13) 0.0289(9) Uani 1 1 d .
N2 N 0.0679(5) 0.1693(4) 0.21474(13) 0.0335(9) Uani 1 1 d .
N3 N 0.5434(5) 0.0557(3) 0.07177(13) 0.0314(9) Uani 1 1 d .
N4 N 0.6308(6) -0.0253(4) 0.00276(14) 0.0401(10) Uani 1 1 d .
N5 N 0.9060(5) -0.0017(4) 0.10336(13) 0.0302(9) Uani 1 1 d .
C1 C 0.5201(6) 0.0953(4) 0.30131(16) 0.0312(10) Uani 1 1 d .
C2 C 0.6919(6) 0.0458(4) 0.30166(18) 0.0364(11) Uani 1 1 d .
H2A H 0.7560 0.0312 0.2734 0.044 Uiso 1 1 calc R
C3 C 0.7607(7) 0.0200(5) 0.34483(18) 0.0430(13) Uani 1 1 d .
H3A H 0.8751 -0.0158 0.3461 0.052 Uiso 1 1 calc R
C4 C 0.6765(8) 0.0422(5) 0.38638(19) 0.0491(14) Uani 1 1 d .
H4A H 0.7314 0.0210 0.4154 0.059 Uiso 1 1 calc R
C5 C 0.5104(7) 0.0958(5) 0.38619(18) 0.0418(13) Uani 1 1 d .
H5A H 0.4512 0.1132 0.4149 0.050 Uiso 1 1 calc R
C6 C 0.4321(7) 0.1237(4) 0.34332(16) 0.0359(12) Uani 1 1 d .
C7 C 0.2680(6) 0.1784(4) 0.32976(16) 0.0319(11) Uani 1 1 d .
H7A H 0.1789 0.2073 0.3506 0.038 Uiso 1 1 calc R
C8 C 0.2617(6) 0.1818(4) 0.28265(16) 0.0283(10) Uani 1 1 d .
C9 C 0.1166(6) 0.2300(4) 0.25335(16) 0.0305(10) Uani 1 1 d .
C10 C 0.0354(7) 0.3400(4) 0.26764(18) 0.0383(12) Uani 1 1 d .
H10A H 0.0743 0.3823 0.2951 0.046 Uiso 1 1 calc R
C11 C -0.1019(7) 0.3853(4) 0.2411(2) 0.0449(14) Uani 1 1 d .
H11A H -0.1617 0.4583 0.2506 0.054 Uiso 1 1 calc R
C12 C -0.1514(7) 0.3256(5) 0.2013(2) 0.0445(13) Uani 1 1 d .
H12A H -0.2433 0.3575 0.1821 0.053 Uiso 1 1 calc R
C13 C -0.0656(7) 0.2170(5) 0.18917(19) 0.0404(12) Uani 1 1 d .
H13A H -0.1026 0.1744 0.1616 0.048 Uiso 1 1 calc R
C14 C 0.4552(6) 0.1125(4) 0.21588(15) 0.0288(10) Uani 1 1 d .
C15 C 0.4451(6) 0.2094(4) 0.18407(16) 0.0314(11) Uani 1 1 d .
H15A H 0.4149 0.2896 0.1950 0.038 Uiso 1 1 calc R
C16 C 0.4776(6) 0.1914(4) 0.13750(16) 0.0296(10) Uani 1 1 d .
H16A H 0.4679 0.2586 0.1161 0.036 Uiso 1 1 calc R
C17 C 0.5251(6) 0.0748(4) 0.12083(15) 0.0267(10) Uani 1 1 d .
C18 C 0.5390(6) -0.0225(4) 0.15263(15) 0.0275(10) Uani 1 1 d .
H18A H 0.5714 -0.1023 0.1416 0.033 Uiso 1 1 calc R
C19 C 0.5068(5) -0.0048(4) 0.19926(15) 0.0264(9) Uani 1 1 d .
H19A H 0.5191 -0.0717 0.2207 0.032 Uiso 1 1 calc R
C20 C 0.4125(7) 0.0841(4) 0.03906(17) 0.0350(11) Uani 1 1 d .
C21 C 0.2511(7) 0.1464(4) 0.0432(2) 0.0429(13) Uani 1 1 d .
H21A H 0.2113 0.1793 0.0724 0.051 Uiso 1 1 calc R
C22 C 0.1565(9) 0.1566(5) 0.0036(2) 0.0565(16) Uani 1 1 d .
H22A H 0.0465 0.1986 0.0051 0.068 Uiso 1 1 calc R
C23 C 0.2094(10) 0.1100(6) -0.0391(2) 0.066(2) Uani 1 1 d .
H23A H 0.1359 0.1203 -0.0660 0.080 Uiso 1 1 calc R
C24 C 0.3680(10) 0.0482(6) -0.0436(2) 0.0615(17) Uani 1 1 d .
H24A H 0.4065 0.0167 -0.0731 0.074 Uiso 1 1 calc R
C25 C 0.4681(8) 0.0342(5) -0.00337(16) 0.0419(12) Uani 1 1 d .
C26 C 0.6680(6) -0.0130(4) 0.04697(16) 0.0309(10) Uani 1 1 d .
C27 C 0.8352(7) -0.0605(4) 0.06695(16) 0.0324(11) Uani 1 1 d .
C28 C 0.9104(7) -0.1656(5) 0.04651(19) 0.0431(13) Uani 1 1 d .
H28A H 0.8556 -0.2055 0.0205 0.052 Uiso 1 1 calc R
C29 C 1.0649(7) -0.2095(5) 0.06490(19) 0.0441(13) Uani 1 1 d .
H29A H 1.1190 -0.2809 0.0519 0.053 Uiso 1 1 calc R
C30 C 1.1410(7) -0.1498(5) 0.10213(18) 0.0411(12) Uani 1 1 d .
H30A H 1.2483 -0.1790 0.1154 0.049 Uiso 1 1 calc R
C31 C 1.0582(6) -0.0460(4) 0.12004(17) 0.0345(11) Uani 1 1 d .
H31A H 1.1126 -0.0039 0.1456 0.041 Uiso 1 1 calc R

loop_
_atom_site_aniso_label
_atom_site_aniso_U_11
_atom_site_aniso_U_22
_atom_site_aniso_U_33
_atom_site_aniso_U_23
_atom_site_aniso_U_13
_atom_site_aniso_U_12
N1 0.026(2) 0.023(2) 0.037(2) -0.0023(16) 0.0000(16) -0.0018(16)
N2 0.031(2) 0.027(2) 0.043(2) -0.0023(17) -0.0016(18) 0.0032(17)
N3 0.033(2) 0.0256(19) 0.036(2) 0.0010(16) -0.0037(17) 0.0007(18)
N4 0.043(3) 0.036(2) 0.041(2) -0.0059(18) -0.0012(19) 0.0042(19)
N5 0.0200(19) 0.031(2) 0.040(2) -0.0040(17) 0.0010(15) 0.0017(17)
C1 0.032(3) 0.024(2) 0.038(3) -0.0004(19) -0.001(2) -0.0090(19)
C2 0.033(3) 0.024(2) 0.052(3) -0.003(2) 0.001(2) -0.001(2)
C3 0.038(3) 0.036(3) 0.055(3) 0.000(2) -0.014(2) -0.005(2)
C4 0.057(4) 0.042(3) 0.048(3) 0.006(2) -0.017(3) -0.015(3)
C5 0.047(3) 0.036(3) 0.043(3) -0.002(2) -0.001(2) -0.014(2)
C6 0.046(3) 0.023(2) 0.039(3) -0.0008(19) 0.002(2) -0.015(2)
C7 0.030(3) 0.025(2) 0.041(3) -0.0061(19) 0.005(2) -0.004(2)
C8 0.022(2) 0.018(2) 0.045(3) -0.0043(18) 0.0044(19) 0.0010(17)
C9 0.019(2) 0.027(2) 0.045(3) -0.0021(19) 0.007(2) 0.0003(19)
C10 0.031(3) 0.023(2) 0.061(3) -0.011(2) 0.002(2) 0.003(2)
C11 0.026(3) 0.022(2) 0.087(4) -0.006(2) 0.008(3) 0.007(2)
C12 0.031(3) 0.030(3) 0.073(4) 0.002(3) -0.007(3) 0.005(2)
C13 0.030(3) 0.033(3) 0.057(3) -0.003(2) -0.008(2) -0.004(2)
C14 0.027(2) 0.018(2) 0.041(2) 0.0021(18) -0.0008(19) -0.0029(18)
C15 0.033(3) 0.013(2) 0.049(3) 0.0008(18) 0.004(2) -0.0032(19)
C16 0.026(2) 0.019(2) 0.044(3) 0.0051(18) 0.0031(19) 0.0015(19)
C17 0.019(2) 0.022(2) 0.040(2) 0.0021(17) 0.0018(19) 0.0005(18)
C18 0.023(2) 0.018(2) 0.041(3) -0.0020(17) -0.0004(19) -0.0010(18)
C19 0.020(2) 0.019(2) 0.040(3) 0.0014(18) -0.0020(18) -0.0007(17)
C20 0.034(3) 0.027(2) 0.044(3) 0.004(2) -0.008(2) -0.003(2)
C21 0.045(3) 0.021(2) 0.062(3) 0.005(2) -0.005(3) 0.004(2)
C22 0.058(4) 0.040(3) 0.072(4) 0.005(3) -0.024(3) 0.006(3)
C23 0.082(5) 0.043(3) 0.073(4) -0.001(3) -0.045(4) 0.008(3)
C24 0.085(5) 0.049(4) 0.050(3) -0.006(3) -0.019(3) 0.015(4)
C25 0.052(3) 0.033(3) 0.040(3) -0.001(2) -0.011(2) -0.001(2)
C26 0.032(2) 0.024(2) 0.037(3) -0.0016(19) 0.004(2) -0.0008(19)
C27 0.033(3) 0.028(2) 0.036(2) -0.0045(19) 0.004(2) 0.001(2)
C28 0.044(3) 0.038(3) 0.048(3) -0.008(2) 0.000(2) 0.008(2)
C29 0.042(3) 0.038(3) 0.052(3) -0.008(2) 0.003(2) 0.012(3)
C30 0.035(3) 0.033(3) 0.055(3) 0.001(2) 0.002(2) 0.007(2)
C31 0.024(2) 0.034(3) 0.046(3) -0.002(2) 0.000(2) 0.001(2)

loop_
_atom_type_symbol
_atom_type_description
_atom_type_scat_dispersion_real
_atom_type_scat_dispersion_imag
_atom_type_scat_source
C C 0.0033 0.0016 'International Tables Vol C Tables 4.2.6.8 and 6.1.1.4'
H H 0.0000 0.0000 'International Tables Vol C Tables 4.2.6.8 and 6.1.1.4'
N N 0.0061 0.0033 'International Tables Vol C Tables 4.2.6.8 and 6.1.1.4'

loop_
_geom_angle_atom_site_label_1
_geom_angle_atom_site_label_2
_geom_angle_atom_site_label_3
_geom_angle
C1 N1 C8 107.3(4)
C1 N1 C14 125.6(4)
C8 N1 C14 127.2(4)
C9 N2 C13 117.6(4)
C20 N3 C26 105.3(4)
C20 N3 C17 123.7(4)
C26 N3 C17 129.9(4)
C26 N4 C25 105.4(4)
C27 N5 C31 116.9(4)
N1 C1 C6 108.7(4)
N1 C1 C2 130.1(4)
C6 C1 C2 121.2(4)
C3 C2 C1 116.0(5)
C3 C2 H2A 122.0
C1 C2 H2A 122.0
C2 C3 C4 124.3(5)
C2 C3 H3A 117.8
C4 C3 H3A 117.8
C3 C4 C5 119.7(5)
C3 C4 H4A 120.1
C5 C4 H4A 120.1
C4 C5 C6 118.9(5)
C4 C5 H5A 120.6
C6 C5 H5A 120.6
C5 C6 C1 119.7(5)
C5 C6 C7 134.3(5)
C1 C6 C7 106.0(4)
C8 C7 C6 108.1(4)
C8 C7 H7A 125.9
C6 C7 H7A 125.9
C7 C8 N1 109.9(4)
C7 C8 C9 126.9(4)
N1 C8 C9 123.2(4)
N2 C9 C10 122.5(4)
N2 C9 C8 119.8(4)
C10 C9 C8 117.7(4)
C11 C10 C9 118.5(5)
C11 C10 H10A 120.7
C9 C10 H10A 120.7
C12 C11 C10 119.7(5)
C12 C11 H11A 120.1
C10 C11 H11A 120.1
C11 C12 C13 118.8(5)
C11 C12 H12A 120.6
C13 C12 H12A 120.6
N2 C13 C12 122.9(5)
N2 C13 H13A 118.6
C12 C13 H13A 118.6
C15 C14 N1 121.3(4)
C15 C14 C19 118.6(4)
N1 C14 C19 120.1(4)
C16 C15 C14 121.0(4)
C16 C15 H15A 119.5
C14 C15 H15A 119.5
C15 C16 C17 120.4(4)
C15 C16 H16A 119.8
C17 C16 H16A 119.8
C18 C17 C16 119.0(4)
C18 C17 N3 121.4(4)
C16 C17 N3 119.4(4)
C19 C18 C17 120.8(4)
C19 C18 H18A 119.6
C17 C18 H18A 119.6
C18 C19 C14 120.2(4)
C18 C19 H19A 119.9
C14 C19 H19A 119.9
C25 C20 N3 106.1(4)
C25 C20 C21 121.8(5)
N3 C20 C21 132.1(5)
C22 C21 C20 115.8(5)
C22 C21 H21A 122.1
C20 C21 H21A 122.1
C21 C22 C23 123.8(6)
C21 C22 H22A 118.1
C23 C22 H22A 118.1
C22 C23 C24 120.8(5)
C22 C23 H23A 119.6
C24 C23 H23A 119.6
C25 C24 C23 117.2(6)
C25 C24 H24A 121.4
C23 C24 H24A 121.4
C24 C25 C20 120.6(5)
C24 C25 N4 129.6(5)
C20 C25 N4 109.8(4)
N4 C26 N3 113.4(4)
N4 C26 C27 121.5(4)
N3 C26 C27 124.9(4)
N5 C27 C28 123.3(5)
N5 C27 C26 118.5(4)
C28 C27 C26 118.2(4)
C29 C28 C27 118.2(5)
C29 C28 H28A 120.9
C27 C28 H28A 120.9
C30 C29 C28 119.6(5)
C30 C29 H29A 120.2
C28 C29 H29A 120.2
C29 C30 C31 118.4(5)
C29 C30 H30A 120.8
C31 C30 H30A 120.8
N5 C31 C30 123.6(5)
N5 C31 H31A 118.2
C30 C31 H31A 118.2

loop_
_geom_bond_atom_site_label_1
_geom_bond_atom_site_label_2
_geom_bond_distance
N1 C1 1.380(6)
N1 C8 1.394(6)
N1 C14 1.409(6)
N2 C9 1.330(6)
N2 C13 1.348(6)
N3 C20 1.393(6)
N3 C26 1.393(6)
N3 C17 1.414(6)
N4 C26 1.293(6)
N4 C25 1.402(7)
N5 C27 1.327(6)
N5 C31 1.336(6)
C1 C6 1.400(7)
C1 C2 1.408(7)
C2 C3 1.360(7)
C2 H2A 0.9500
C3 C4 1.362(8)
C3 H3A 0.9500
C4 C5 1.386(8)
C4 H4A 0.9500
C5 C6 1.387(7)
C5 H5A 0.9500
C6 C7 1.430(7)
C7 C8 1.338(7)
C7 H7A 0.9500
C8 C9 1.474(6)
C9 C10 1.399(6)
C10 C11 1.375(7)
C10 H10A 0.9500
C11 C12 1.354(8)
C11 H11A 0.9500
C12 C13 1.386(7)
C12 H12A 0.9500
C13 H13A 0.9500
C14 C15 1.386(6)
C14 C19 1.410(6)
C15 C16 1.359(6)
C15 H15A 0.9500
C16 C17 1.395(6)
C16 H16A 0.9500
C17 C18 1.391(6)
C18 C19 1.359(6)
C18 H18A 0.9500
C19 H19A 0.9500
C20 C25 1.385(7)
C20 C21 1.402(7)
C21 C22 1.338(8)
C21 H21A 0.9500
C22 C23 1.374(9)
C22 H22A 0.9500
C23 C24 1.381(10)
C23 H23A 0.9500
C24 C25 1.378(8)
C24 H24A 0.9500
C26 C27 1.480(7)
C27 C28 1.398(7)
C28 C29 1.367(7)
C28 H28A 0.9500
C29 C30 1.366(7)
C29 H29A 0.9500
C30 C31 1.384(7)
C30 H30A 0.9500
C31 H31A 0.9500

loop_
_geom_torsion_atom_site_label_1
_geom_torsion_atom_site_label_2
_geom_torsion_atom_site_label_3
_geom_torsion_atom_site_label_4
_geom_torsion
C8 N1 C1 C6 1.2(5)
C14 N1 C1 C6 -178.1(4)
C8 N1 C1 C2 -175.6(4)
C14 N1 C1 C2 5.1(7)
N1 C1 C2 C3 -179.3(4)
C6 C1 C2 C3 4.3(6)
C1 C2 C3 C4 -1.9(7)
C2 C3 C4 C5 -0.8(8)
C3 C4 C5 C6 1.2(7)
C4 C5 C6 C1 1.2(7)
C4 C5 C6 C7 -179.5(5)
N1 C1 C6 C5 178.8(4)
C2 C1 C6 C5 -4.0(6)
N1 C1 C6 C7 -0.6(5)
C2 C1 C6 C7 176.5(4)
C5 C6 C7 C8 -179.6(5)
C1 C6 C7 C8 -0.2(5)
C6 C7 C8 N1 1.0(5)
C6 C7 C8 C9 179.7(4)
C1 N1 C8 C7 -1.4(5)
C14 N1 C8 C7 177.9(4)
C1 N1 C8 C9 179.8(4)
C14 N1 C8 C9 -0.9(6)
C13 N2 C9 C10 -0.4(7)
C13 N2 C9 C8 179.9(4)
C7 C8 C9 N2 -138.7(5)
N1 C8 C9 N2 39.9(6)
C7 C8 C9 C10 41.6(7)
N1 C8 C9 C10 -139.8(4)
N2 C9 C10 C11 1.2(7)
C8 C9 C10 C11 -179.1(4)
C9 C10 C11 C12 -2.1(8)
C10 C11 C12 C13 2.2(8)
C9 N2 C13 C12 0.5(7)
C11 C12 C13 N2 -1.4(8)
C1 N1 C14 C15 -128.7(5)
C8 N1 C14 C15 52.2(6)
C1 N1 C14 C19 51.6(6)
C8 N1 C14 C19 -127.6(5)
N1 C14 C15 C16 -177.3(4)
C19 C14 C15 C16 2.4(7)
C14 C15 C16 C17 -1.1(7)
C15 C16 C17 C18 -0.1(7)
C15 C16 C17 N3 174.6(4)
C20 N3 C17 C18 120.9(5)
C26 N3 C17 C18 -45.1(7)
C20 N3 C17 C16 -53.7(6)
C26 N3 C17 C16 140.3(5)
C16 C17 C18 C19 0.0(7)
N3 C17 C18 C19 -174.5(4)
C17 C18 C19 C14 1.3(6)
C15 C14 C19 C18 -2.5(7)
N1 C14 C19 C18 177.3(4)
C26 N3 C20 C25 -1.6(5)
C17 N3 C20 C25 -170.5(4)
C26 N3 C20 C21 177.0(5)
C17 N3 C20 C21 8.1(8)
C25 C20 C21 C22 -1.3(7)
N3 C20 C21 C22 -179.8(5)
C20 C21 C22 C23 0.2(9)
C21 C22 C23 C24 -0.1(10)
C22 C23 C24 C25 1.0(10)
C23 C24 C25 C20 -2.0(9)
C23 C24 C25 N4 178.8(5)
N3 C20 C25 C24 -178.9(5)
C21 C20 C25 C24 2.3(8)
N3 C20 C25 N4 0.4(5)
C21 C20 C25 N4 -178.4(4)
C26 N4 C25 C24 -179.7(6)
C26 N4 C25 C20 1.1(5)
C25 N4 C26 N3 -2.2(5)
C25 N4 C26 C27 -177.7(4)
C20 N3 C26 N4 2.5(5)
C17 N3 C26 N4 170.4(4)
C20 N3 C26 C27 177.9(4)
C17 N3 C26 C27 -14.2(7)
C31 N5 C27 C28 1.2(7)
C31 N5 C27 C26 -179.0(4)
N4 C26 C27 N5 149.2(5)
N3 C26 C27 N5 -25.8(7)
N4 C26 C27 C28 -30.9(7)
N3 C26 C27 C28 154.1(4)
N5 C27 C28 C29 -0.3(8)
C26 C27 C28 C29 179.9(5)
C27 C28 C29 C30 -0.3(8)
C28 C29 C30 C31 -0.1(8)
C27 N5 C31 C30 -1.6(7)
C29 C30 C31 N5 1.1(8)
